data_2235417
loop_
_publ_author_name
'Ibrahim, Halliru'
'Bala, Muhammad D.'
'Omondi, Bernard'

_publ_section_title
;
 1-[4-(1<i>H</i>-imidazol-1-yl)phenyl]ethanone monohydrate
;
_journal_coeditor_code FJ2569
_journal_issue 7
_journal_name_full 'Acta Crystallographica Section E'
_journal_page_first o2305
_journal_paper_doi 10.1107/S1600536812029157
_journal_volume 68
_journal_year 2012
_chemical_formula_iupac 'C11 H10 N2 O, H2 O'
_chemical_formula_moiety 'C11 H10 N2 O, H2 O'
_chemical_formula_sum 'C11 H12 N2 O2'
_chemical_formula_weight 204.23
_chemical_name_systematic
;
1-[4-(1<i>H</i>-imidazol-1-yl)phenyl]ethanone monohydrate
;
_space_group_IT_number 2
_symmetry_cell_setting triclinic
_symmetry_space_group_name_Hall '-P 1'
_symmetry_space_group_name_H-M 'P -1'
_atom_sites_solution_hydrogens geom
_atom_sites_solution_primary direct
_atom_sites_solution_secondary difmap
_cell_angle_alpha 90.350(3)
_cell_angle_beta 106.731(3)
_cell_angle_gamma 99.486(3)
_cell_formula_units_Z 2
_cell_length_a 6.7599(6)
_cell_length_b 8.0885(8)
_cell_length_c 9.7168(9)
_cell_measurement_reflns_used 7553
_cell_measurement_temperature 173(2)
_cell_measurement_theta_max 24.99
_cell_measurement_theta_min 2.19
_cell_volume 501.03(8)
_computing_cell_refinement 'SAINT-Plus (Bruker, 2008)'
_computing_data_collection 'APEX2 (Bruker, 2008)'
_computing_data_reduction 'SAINT-Plus and XPREP (Bruker, 2008)'
_computing_molecular_graphics 'ORTEP-3 (Farrugia, 1997)'
_computing_publication_material 'WinGX (Farrugia, 1999)'
_computing_structure_refinement 'SHELXL97 (Sheldrick, 2008)'
_computing_structure_solution 'SHELXS97 (Sheldrick, 2008)'
_diffrn_ambient_temperature 173(2)
_diffrn_measured_fraction_theta_full 0.971
_diffrn_measured_fraction_theta_max 0.971
_diffrn_measurement_device_type 'Bruker SMART APEXII CCD'
_diffrn_measurement_method '\f and \w scans'
_diffrn_radiation_monochromator graphite
_diffrn_radiation_type MoK\a
_diffrn_radiation_wavelength 0.71073
_diffrn_reflns_av_R_equivalents 0.0251
_diffrn_reflns_limit_h_max 8
_diffrn_reflns_limit_h_min -7
_diffrn_reflns_limit_k_max 9
_diffrn_reflns_limit_k_min -9
_diffrn_reflns_limit_l_max 11
_diffrn_reflns_limit_l_min -11
_diffrn_reflns_number 6609
_diffrn_reflns_theta_full 24.99
_diffrn_reflns_theta_max 24.99
_diffrn_reflns_theta_min 2.19
_diffrn_standards_decay_% 0
_diffrn_standards_interval_count 0
_diffrn_standards_interval_time 0
_diffrn_standards_number 0
_exptl_absorpt_coefficient_mu 0.095
_exptl_absorpt_correction_T_max 0.9868
_exptl_absorpt_correction_T_min 0.9469
_exptl_absorpt_correction_type multi-scan
_exptl_absorpt_process_details '(SADABS; Bruker, 2008)'
_exptl_crystal_colour colourless
_exptl_crystal_density_diffrn 1.354
_exptl_crystal_density_method 'not measured'
_exptl_crystal_description block
_exptl_crystal_F_000 216
_exptl_crystal_size_max 0.58
_exptl_crystal_size_mid 0.39
_exptl_crystal_size_min 0.14
_refine_diff_density_max 0.154
_refine_diff_density_min -0.336
_refine_ls_extinction_method none
_refine_ls_goodness_of_fit_ref 1.073
_refine_ls_hydrogen_treatment mixed
_refine_ls_matrix_type full
_refine_ls_number_parameters 153
_refine_ls_number_reflns 1711
_refine_ls_number_restraints 0
_refine_ls_restrained_S_all 1.073
_refine_ls_R_factor_all 0.0384
_refine_ls_R_factor_gt 0.0355
_refine_ls_shift/su_max 0.002
_refine_ls_shift/su_mean 0
_refine_ls_structure_factor_coef Fsqd
_refine_ls_weighting_details 'calc w=1/[\s^2^(Fo^2^)+(0.0520P)^2^+0.1639P] where P=(Fo^2^+2Fc^2^)/3'
_refine_ls_weighting_scheme calc
_refine_ls_wR_factor_gt 0.0947
_refine_ls_wR_factor_ref 0.0982
_reflns_number_gt 1568
_reflns_number_total 1711
_reflns_threshold_expression I>2sigma(I)
_cod_data_source_file fj2569.cif
_cod_data_source_block I
_cod_database_code 2235417
_cod_database_fobs_code 2235417

loop_
_symmetry_equiv_pos_as_xyz
'x, y, z'
'-x, -y, -z'

loop_
_atom_site_type_symbol
_atom_site_label
_atom_site_fract_x
_atom_site_fract_y
_atom_site_fract_z
_atom_site_U_iso_or_equiv
_atom_site_adp_type
_atom_site_calc_flag
_atom_site_refinement_flags
_atom_site_occupancy
_atom_site_symmetry_multiplicity
C C1 0.3585(2) 0.18679(16) 0.96056(14) 0.0245(3) Uani d . 1 1
H H1A 0.3397 0.0859 1.0103 0.037 Uiso calc R 1 1
H H1B 0.2732 0.2621 0.9808 0.037 Uiso calc R 1 1
H H1C 0.5033 0.2395 0.9923 0.037 Uiso calc R 1 1
C C2 0.29495(19) 0.14436(15) 0.80160(14) 0.0195(3) Uani d . 1 1
C C3 0.28326(18) 0.28277(15) 0.70069(13) 0.0174(3) Uani d . 1 1
C C4 0.21354(19) 0.24258(15) 0.55292(14) 0.0184(3) Uani d . 1 1
H H4 0.1746 0.1304 0.5199 0.022 Uiso calc R 1 1
C C5 0.20107(19) 0.36543(15) 0.45475(13) 0.0182(3) Uani d . 1 1
H H5 0.1554 0.3361 0.3566 0.022 Uiso calc R 1 1
C C6 0.25730(17) 0.53395(14) 0.50336(13) 0.0160(3) Uani d . 1 1
C C7 0.32455(19) 0.57689(15) 0.65011(14) 0.0204(3) Uani d . 1 1
H H7 0.3611 0.6892 0.6829 0.024 Uiso calc R 1 1
C C8 0.3369(2) 0.45188(16) 0.74724(14) 0.0208(3) Uani d . 1 1
H H8 0.3818 0.4813 0.8454 0.025 Uiso calc R 1 1
C C9 0.17884(19) 0.63657(15) 0.25569(14) 0.0195(3) Uani d . 1 1
C C10 0.24881(19) 0.90217(15) 0.30220(14) 0.0206(3) Uani d . 1 1
C C11 0.28704(19) 0.83293(15) 0.43105(14) 0.0197(3) Uani d . 1 1
H H11 0.3339 0.8894 0.5213 0.024 Uiso calc R 1 1
N N1 0.24241(15) 0.66069(12) 0.40191(11) 0.0165(3) Uani d . 1 1
N N2 0.18116(16) 0.77885(13) 0.19181(11) 0.0210(3) Uani d . 1 1
O O1 0.25470(14) -0.00186(10) 0.75446(10) 0.0248(3) Uani d . 1 1
O O1S 0.04729(17) 0.73832(13) -0.11171(11) 0.0353(3) Uani d . 1 1
H H1D 0.115(3) 0.820(3) -0.147(2) 0.053(5) Uiso d . 1 1
H H1E 0.093(3) 0.762(2) -0.015(2) 0.047(5) Uiso d . 1 1
H H9 0.137(2) 0.5281(19) 0.2087(16) 0.024(4) Uiso d . 1 1
H H10 0.262(2) 1.0191(17) 0.2805(14) 0.017(3) Uiso d . 1 1

loop_
_atom_site_aniso_label
_atom_site_aniso_U_11
_atom_site_aniso_U_22
_atom_site_aniso_U_33
_atom_site_aniso_U_12
_atom_site_aniso_U_13
_atom_site_aniso_U_23
C1 0.0292(7) 0.0211(6) 0.0227(7) 0.0052(5) 0.0064(6) 0.0051(5)
C2 0.0160(6) 0.0193(6) 0.0237(7) 0.0030(5) 0.0067(5) 0.0031(5)
C3 0.0146(6) 0.0177(6) 0.0208(7) 0.0032(5) 0.0061(5) 0.0020(5)
C4 0.0180(6) 0.0135(6) 0.0233(7) 0.0021(5) 0.0058(5) -0.0010(5)
C5 0.0186(6) 0.0180(6) 0.0169(6) 0.0027(5) 0.0039(5) -0.0004(5)
C6 0.0122(6) 0.0169(6) 0.0193(7) 0.0025(5) 0.0054(5) 0.0029(5)
C7 0.0229(6) 0.0132(6) 0.0233(7) 0.0010(5) 0.0053(5) -0.0007(5)
C8 0.0233(7) 0.0206(6) 0.0163(6) 0.0020(5) 0.0036(5) -0.0005(5)
C9 0.0208(7) 0.0177(6) 0.0193(7) 0.0014(5) 0.0057(5) 0.0006(5)
C10 0.0217(6) 0.0152(6) 0.0246(7) 0.0020(5) 0.0069(5) 0.0032(5)
C11 0.0202(6) 0.0145(6) 0.0224(7) 0.0007(5) 0.0043(5) -0.0010(5)
N1 0.0161(5) 0.0138(5) 0.0187(6) 0.0014(4) 0.0047(4) 0.0015(4)
N2 0.0228(6) 0.0189(5) 0.0207(6) 0.0016(4) 0.0063(4) 0.0031(4)
O1 0.0330(5) 0.0163(5) 0.0251(5) 0.0027(4) 0.0094(4) 0.0030(4)
O1S 0.0489(7) 0.0281(5) 0.0209(6) -0.0152(5) 0.0102(5) -0.0023(4)

loop_
_atom_type_symbol
_atom_type_description
_atom_type_scat_dispersion_real
_atom_type_scat_dispersion_imag
_atom_type_scat_source
C C 0.0033 0.0016 'International Tables Vol C Tables 4.2.6.8 and 6.1.1.4'
H H 0 0 'International Tables Vol C Tables 4.2.6.8 and 6.1.1.4'
N N 0.0061 0.0033 'International Tables Vol C Tables 4.2.6.8 and 6.1.1.4'
O O 0.0106 0.006 'International Tables Vol C Tables 4.2.6.8 and 6.1.1.4'

loop_
_geom_angle_atom_site_label_1
_geom_angle_atom_site_label_2
_geom_angle_atom_site_label_3
_geom_angle_site_symmetry_1
_geom_angle_site_symmetry_3
_geom_angle
C2 C1 H1A . . 109.5
C2 C1 H1B . . 109.5
H1A C1 H1B . . 109.5
C2 C1 H1C . . 109.5
H1A C1 H1C . . 109.5
H1B C1 H1C . . 109.5
O1 C2 C3 . . 119.93(11)
O1 C2 C1 . . 120.84(11)
C3 C2 C1 . . 119.23(11)
C8 C3 C4 . . 118.11(11)
C8 C3 C2 . . 122.91(11)
C4 C3 C2 . . 118.98(11)
C5 C4 C3 . . 121.44(11)
C5 C4 H4 . . 119.3
C3 C4 H4 . . 119.3
C4 C5 C6 . . 119.63(11)
C4 C5 H5 . . 120.2
C6 C5 H5 . . 120.2
C7 C6 C5 . . 119.90(11)
C7 C6 N1 . . 120.52(11)
C5 C6 N1 . . 119.58(11)
C8 C7 C6 . . 119.72(11)
C8 C7 H7 . . 120.1
C6 C7 H7 . . 120.1
C7 C8 C3 . . 121.20(12)
C7 C8 H8 . . 119.4
C3 C8 H8 . . 119.4
N2 C9 N1 1 . 112.07(11)
N2 C9 N1 . . 112.07(11)
N2 C9 H9 1 . 125.6(9)
N2 C9 H9 . . 125.6(9)
N1 C9 H9 . . 122.3(9)
C11 C10 N2 . 1 110.55(11)
C11 C10 N2 . . 110.55(11)
C11 C10 H10 . . 129.4(8)
N2 C10 H10 1 . 120.0(8)
N2 C10 H10 . . 120.0(8)
C10 C11 N1 . . 106.12(11)
C10 C11 H11 . . 126.9
N1 C11 H11 . . 126.9
C9 N1 C11 . . 106.12(10)
C9 N1 C6 . . 126.67(10)
C11 N1 C6 . . 127.20(10)
C9 N2 C10 . . 105.14(10)
H1D O1S H1E . . 104.5(17)

loop_
_geom_bond_atom_site_label_1
_geom_bond_atom_site_label_2
_geom_bond_site_symmetry_2
_geom_bond_distance
C1 C2 . 1.5003(18)
C1 H1A . 0.96
C1 H1B . 0.96
C1 H1C . 0.96
C2 O1 . 1.2240(15)
C2 C3 . 1.4896(17)
C3 C8 . 1.3935(17)
C3 C4 . 1.3941(18)
C4 C5 . 1.3775(17)
C4 H4 . 0.93
C5 C6 . 1.3941(17)
C5 H5 . 0.93
C6 C7 . 1.3890(18)
C6 N1 . 1.4220(15)
C7 C8 . 1.3835(18)
C7 H7 . 0.93
C8 H8 . 0.93
C9 N2 1 1.3109(16)
C9 N2 . 1.3109(16)
C9 N1 . 1.3634(17)
C9 H9 . 0.948(15)
C10 C11 . 1.3483(19)
C10 N2 1 1.3816(17)
C10 N2 . 1.3816(17)
C10 H10 . 0.966(14)
C11 N1 . 1.3855(15)
C11 H11 . 0.93
O1S H1D . 0.87(2)
O1S H1E . 0.91(2)

loop_
_geom_hbond_atom_site_label_D
_geom_hbond_atom_site_label_H
_geom_hbond_atom_site_label_A
_geom_hbond_site_symmetry_A
_geom_hbond_distance_DH
_geom_hbond_distance_HA
_geom_hbond_distance_DA
_geom_hbond_angle_DHA
O1S H1D O1 1_564 0.87(2) 2.00(2) 2.8610(14) 174.6(19)
O1S H1E N2 1 0.91(2) 1.92(2) 2.8246(15) 172.1(16)
C5 H5 O1S 2_565 0.93 2.39 3.3034(16) 166
C9 H9 O1S 2_565 0.948(15) 2.345(15) 3.2677(16) 164.5(12)

loop_
_geom_torsion_atom_site_label_1
_geom_torsion_atom_site_label_2
_geom_torsion_atom_site_label_3
_geom_torsion_atom_site_label_4
_geom_torsion_site_symmetry_1
_geom_torsion_site_symmetry_4
_geom_torsion
O1 C2 C3 C8 . . -176.76(11)
C1 C2 C3 C8 . . 2.59(18)
O1 C2 C3 C4 . . 3.98(18)
C1 C2 C3 C4 . . -176.67(11)
C8 C3 C4 C5 . . 1.18(18)
C2 C3 C4 C5 . . -179.52(10)
C3 C4 C5 C6 . . -0.60(18)
C4 C5 C6 C7 . . -0.27(18)
C4 C5 C6 N1 . . -179.39(10)
C5 C6 C7 C8 . . 0.51(18)
N1 C6 C7 C8 . . 179.62(11)
C6 C7 C8 C3 . . 0.10(19)
C4 C3 C8 C7 . . -0.93(19)
C2 C3 C8 C7 . . 179.80(11)
N2 C10 C11 N1 1 . -0.02(14)
N2 C10 C11 N1 . . -0.02(14)
N2 C9 N1 C11 1 . 0.29(14)
N2 C9 N1 C11 . . 0.29(14)
N2 C9 N1 C6 1 . 179.67(10)
N2 C9 N1 C6 . . 179.67(10)
C10 C11 N1 C9 . . -0.15(13)
C10 C11 N1 C6 . . -179.53(11)
C7 C6 N1 C9 . . -179.88(11)
C5 C6 N1 C9 . . -0.77(18)
C7 C6 N1 C11 . . -0.63(18)
C5 C6 N1 C11 . . 178.48(11)
N1 C9 N2 N2 . 1 0.0(3)
N2 C9 N2 C10 1 . 0E1(10)
N1 C9 N2 C10 . . -0.30(14)
C11 C10 N2 N2 . 1 0.00(19)
C11 C10 N2 C9 . . 0.20(14)
N2 C10 N2 C9 1 . 0E1(8)
